data_2016725
loop_
_publ_author_name
'Dilovi\'c, Ivica'
'Matkovi\'c-\<Calogovi\'c, Dubravka'
'Kos, Ivan'
'Biru\<s, Mladen'

_publ_section_title
;
 <i>N</i>-Benzyloxy-1<i>H</i>-benzotriazole-1-carboxamide: a
 hydrogen-bonded tetramer based upon a rare <i>R</i>~4~^4^(20)
 structural motif
;
_journal_coeditor_code SF3081
_journal_issue 8
_journal_name_full 'Acta Crystallographica Section C'
_journal_page_first o434
_journal_page_last o436
_journal_paper_doi 10.1107/S0108270108018003
_journal_volume 64
_journal_year 2008
_chemical_formula_iupac 'C14 H12 N4 O2'
_chemical_formula_moiety 'C14 H12 N4 O2'
_chemical_formula_sum 'C14 H12 N4 O2'
_chemical_formula_weight 268.28
_chemical_name_systematic
;
N-benzyloxy-1H-benzotriazole-1-carboxamide
;
_space_group_IT_number 14
_symmetry_cell_setting monoclinic
_symmetry_space_group_name_Hall '-P 2ybc'
_symmetry_space_group_name_H-M 'P 1 21/c 1'
_atom_sites_solution_hydrogens geom
_atom_sites_solution_primary direct
_atom_sites_solution_secondary difmap
_audit_creation_method SHELXL-97
_cell_angle_alpha 90.00
_cell_angle_beta 119.020(4)
_cell_angle_gamma 90.00
_cell_formula_units_Z 8
_cell_length_a 13.4267(9)
_cell_length_b 20.6647(7)
_cell_length_c 11.0684(5)
_cell_measurement_temperature 293(2)
_cell_volume 2685.5(3)
_computing_cell_refinement 'CrysAlis RED (Oxford Diffraction, 2003)'
_computing_data_collection 'CrysAlis CCD (Oxford Diffraction, 2003)'
_computing_data_reduction 'CrysAlis RED (Oxford Diffraction, 2003)'
_computing_molecular_graphics 'ORTEP-3 (Farrugia, 1997) and Mercury (Macrae <i>et al.</i>,  2006)'
_computing_publication_material 'PLATON (Spek, 2003)'
_computing_structure_refinement 'SHELXL97 (Sheldrick, 2008)'
_computing_structure_solution 'SHELXS97 (Sheldrick, 2008)'
_diffrn_ambient_temperature 293
_diffrn_measured_fraction_theta_full 0.992
_diffrn_measured_fraction_theta_max 0.992
_diffrn_measurement_device_type 'Oxford Diffraction Xcalibur CCD'
_diffrn_measurement_method \w
_diffrn_radiation_monochromator graphite
_diffrn_radiation_type MoK\a
_diffrn_radiation_wavelength 0.71073
_diffrn_reflns_av_R_equivalents 0.0201
_diffrn_reflns_av_sigmaI/netI 0.0263
_diffrn_reflns_limit_h_max 16
_diffrn_reflns_limit_h_min -16
_diffrn_reflns_limit_k_max 24
_diffrn_reflns_limit_k_min -25
_diffrn_reflns_limit_l_max 13
_diffrn_reflns_limit_l_min -13
_diffrn_reflns_number 17530
_diffrn_reflns_theta_full 26.00
_diffrn_reflns_theta_max 26.00
_diffrn_reflns_theta_min 3.86
_exptl_absorpt_coefficient_mu 0.093
_exptl_absorpt_correction_T_max 0.9638
_exptl_absorpt_correction_T_min 0.9294
_exptl_absorpt_correction_type analytical
_exptl_absorpt_process_details '(CrysAlis RED; Oxford Diffraction, 2003)'
_exptl_crystal_colour colorless
_exptl_crystal_density_diffrn 1.327
_exptl_crystal_density_method 'not measured'
_exptl_crystal_description prism
_exptl_crystal_F_000 1120
_exptl_crystal_size_max 0.80
_exptl_crystal_size_mid 0.50
_exptl_crystal_size_min 0.40
_refine_diff_density_max 0.151
_refine_diff_density_min -0.168
_refine_ls_extinction_method none
_refine_ls_goodness_of_fit_ref 1.050
_refine_ls_hydrogen_treatment constr
_refine_ls_matrix_type full
_refine_ls_number_parameters 361
_refine_ls_number_reflns 5236
_refine_ls_number_restraints 0
_refine_ls_restrained_S_all 1.050
_refine_ls_R_factor_all 0.0786
_refine_ls_R_factor_gt 0.0434
_refine_ls_shift/su_max 0.000
_refine_ls_shift/su_mean 0.000
_refine_ls_structure_factor_coef Fsqd
_refine_ls_weighting_details 'calc w=1/[\s^2^(Fo^2^)+(0.0729P)^2^+0.0868P] where P=(Fo^2^+2Fc^2^)/3'
_refine_ls_weighting_scheme calc
_refine_ls_wR_factor_gt 0.1133
_refine_ls_wR_factor_ref 0.1376
_reflns_number_gt 3136
_reflns_number_total 5236
_reflns_threshold_expression I>2\s(I)
_cod_data_source_file sf3081.cif
_cod_data_source_block I
_cod_original_sg_symbol_H-M 'P 21/c'
_cod_database_code 2016725

loop_
_symmetry_equiv_pos_as_xyz
'x, y, z'
'-x, y+1/2, -z+1/2'
'-x, -y, -z'
'x, -y-1/2, z-1/2'

loop_
_atom_site_type_symbol
_atom_site_label
_atom_site_fract_x
_atom_site_fract_y
_atom_site_fract_z
_atom_site_U_iso_or_equiv
_atom_site_adp_type
_atom_site_calc_flag
_atom_site_refinement_flags
_atom_site_occupancy
C C11 -0.05750(15) 0.54847(9) 0.15734(18) 0.0619(5) Uani d . 1
C C12 -0.0921(2) 0.60431(11) -0.1177(2) 0.0994(8) Uani d . 1
H H12A -0.1641 0.5935 -0.1980 0.119 Uiso calc R 1
H H12B -0.0452 0.5657 -0.0875 0.119 Uiso calc R 1
C C13 -0.03353(19) 0.65620(9) -0.1519(2) 0.0737(5) Uani d . 1
C C14 -0.0899(2) 0.69158(11) -0.2692(2) 0.0924(7) Uani d . 1
H H14 -0.1665 0.6832 -0.3286 0.111 Uiso calc R 1
C C15 -0.0364(4) 0.73939(14) -0.3021(3) 0.1243(11) Uani d . 1
H H15 -0.0769 0.7626 -0.3837 0.149 Uiso calc R 1
C C16 0.0713(5) 0.75271(17) -0.2195(5) 0.1420(14) Uani d . 1
H H16 0.1062 0.7859 -0.2420 0.170 Uiso calc R 1
C C17 0.1324(3) 0.71840(19) -0.1013(5) 0.1383(12) Uani d . 1
H H17 0.2092 0.7274 -0.0439 0.166 Uiso calc R 1
C C18 0.0791(2) 0.66963(13) -0.0668(3) 0.1064(8) Uani d . 1
H H18 0.1201 0.6462 0.0143 0.128 Uiso calc R 1
C C19 -0.11694(14) 0.42756(9) 0.34449(19) 0.0632(5) Uani d . 1
C C110 -0.08703(18) 0.38276(9) 0.4499(2) 0.0758(5) Uani d . 1
H H110 -0.1416 0.3591 0.4596 0.091 Uiso calc R 1
C C111 0.02665(19) 0.37525(10) 0.5389(2) 0.0811(6) Uani d . 1
H H111 0.0501 0.3457 0.6110 0.097 Uiso calc R 1
C C112 0.10800(17) 0.41061(10) 0.5243(2) 0.0763(6) Uani d . 1
H H112 0.1845 0.4038 0.5872 0.092 Uiso calc R 1
C C113 0.08058(14) 0.45503(9) 0.42133(19) 0.0657(5) Uani d . 1
H H113 0.1357 0.4788 0.4128 0.079 Uiso calc R 1
C C114 -0.03495(14) 0.46238(8) 0.33038(17) 0.0575(4) Uani d . 1
N N11 -0.14141(13) 0.57951(8) 0.05157(16) 0.0802(5) Uani d . 1
H H11 -0.2116 0.5694 0.0219 0.096 Uiso calc R 1
N N12 -0.09740(11) 0.50097(7) 0.21676(14) 0.0614(4) Uani d . 1
N N13 -0.21174(11) 0.49021(8) 0.16611(16) 0.0729(4) Uani d . 1
N N14 -0.22329(12) 0.44640(8) 0.24205(17) 0.0732(4) Uani d . 1
O O11 0.04309(10) 0.55717(6) 0.20421(14) 0.0811(4) Uani d . 1
O O12 -0.11077(11) 0.62878(6) -0.00859(13) 0.0750(4) Uani d . 1
C C21 -0.53559(14) 0.45700(8) 0.20891(16) 0.0558(4) Uani d . 1
C C22 -0.51440(18) 0.40227(9) -0.03991(18) 0.0744(5) Uani d . 1
H H22A -0.4484 0.4236 -0.0358 0.089 Uiso calc R 1
H H22B -0.5763 0.4333 -0.0725 0.089 Uiso calc R 1
C C23 -0.54794(17) 0.34586(8) -0.13544(19) 0.0632(5) Uani d . 1
C C24 -0.65719(18) 0.32140(10) -0.1935(2) 0.0766(6) Uani d . 1
H H24 -0.7092 0.3395 -0.1704 0.092 Uiso calc R 1
C C25 -0.6900(2) 0.27063(11) -0.2849(2) 0.0934(7) Uani d . 1
H H25 -0.7642 0.2551 -0.3238 0.112 Uiso calc R 1
C C26 -0.6165(3) 0.24325(12) -0.3188(3) 0.1029(8) Uani d . 1
H H26 -0.6401 0.2089 -0.3807 0.123 Uiso calc R 1
C C27 -0.5077(3) 0.26523(12) -0.2634(3) 0.1017(8) Uani d . 1
H H27 -0.4569 0.2460 -0.2870 0.122 Uiso calc R 1
C C28 -0.4728(2) 0.31721(11) -0.1703(2) 0.0853(6) Uani d . 1
H H28 -0.3984 0.3324 -0.1318 0.102 Uiso calc R 1
C C29 -0.46956(14) 0.58683(8) 0.44864(17) 0.0586(4) Uani d . 1
C C210 -0.49630(17) 0.63497(9) 0.5149(2) 0.0730(5) Uani d . 1
H H210 -0.4402 0.6610 0.5818 0.088 Uiso calc R 1
C C211 -0.60840(18) 0.64265(10) 0.4779(2) 0.0830(6) Uani d . 1
H H211 -0.6292 0.6745 0.5208 0.100 Uiso calc R 1
C C212 -0.69266(17) 0.60355(10) 0.3766(2) 0.0833(6) Uani d . 1
H H212 -0.7683 0.6103 0.3537 0.100 Uiso calc R 1
C C213 -0.66768(14) 0.55586(9) 0.3100(2) 0.0690(5) Uani d . 1
H H213 -0.7242 0.5301 0.2427 0.083 Uiso calc R 1
C C214 -0.55337(13) 0.54781(8) 0.34827(16) 0.0557(4) Uani d . 1
N N21 -0.45613(13) 0.43003(7) 0.18702(15) 0.0686(4) Uani d . 1
H H21 -0.3871 0.4439 0.2285 0.082 Uiso calc R 1
N N22 -0.49401(10) 0.50768(7) 0.30783(13) 0.0564(4) Uani d . 1
N N23 -0.37900(11) 0.52190(8) 0.38059(16) 0.0682(4) Uani d . 1
N N24 -0.36489(12) 0.56878(8) 0.46365(16) 0.0706(4) Uani d . 1
O O21 -0.63545(10) 0.44262(6) 0.15447(13) 0.0728(4) Uani d . 1
O O22 -0.48790(10) 0.37882(6) 0.09524(11) 0.0659(3) Uani d . 1

loop_
_atom_site_aniso_label
_atom_site_aniso_U_11
_atom_site_aniso_U_22
_atom_site_aniso_U_33
_atom_site_aniso_U_12
_atom_site_aniso_U_13
_atom_site_aniso_U_23
C11 0.0510(10) 0.0733(13) 0.0594(11) -0.0063(8) 0.0252(9) -0.0040(9)
C12 0.146(2) 0.0805(16) 0.0901(16) -0.0269(14) 0.0718(16) -0.0189(13)
C13 0.0923(15) 0.0643(13) 0.0715(14) -0.0054(10) 0.0452(12) -0.0104(10)
C14 0.1135(18) 0.0827(16) 0.0788(16) -0.0013(13) 0.0450(14) -0.0066(13)
C15 0.208(4) 0.082(2) 0.100(2) -0.013(2) 0.088(3) 0.0037(15)
C16 0.212(4) 0.105(3) 0.166(4) -0.063(3) 0.137(4) -0.042(3)
C17 0.108(2) 0.148(3) 0.165(3) -0.042(2) 0.071(2) -0.045(3)
C18 0.1058(19) 0.0939(18) 0.1041(19) -0.0010(15) 0.0389(16) -0.0033(14)
C19 0.0548(10) 0.0685(12) 0.0677(12) 0.0002(8) 0.0309(9) -0.0057(9)
C110 0.0817(14) 0.0694(13) 0.0889(14) -0.0035(10) 0.0513(12) 0.0003(11)
C111 0.0879(15) 0.0768(14) 0.0812(14) 0.0158(11) 0.0430(13) 0.0140(11)
C112 0.0662(12) 0.0808(14) 0.0762(14) 0.0101(10) 0.0301(10) 0.0029(11)
C113 0.0523(10) 0.0743(12) 0.0672(12) 0.0027(8) 0.0264(9) -0.0022(10)
C114 0.0533(9) 0.0625(11) 0.0592(11) -0.0009(8) 0.0294(8) -0.0057(8)
N11 0.0575(9) 0.0964(12) 0.0730(11) -0.0117(8) 0.0208(8) 0.0192(9)
N12 0.0419(7) 0.0782(10) 0.0610(9) -0.0033(6) 0.0225(7) -0.0002(8)
N13 0.0450(8) 0.0929(12) 0.0759(10) -0.0046(7) 0.0256(7) 0.0034(9)
N14 0.0560(9) 0.0846(12) 0.0819(11) -0.0068(8) 0.0359(9) 0.0012(9)
O11 0.0461(7) 0.1024(10) 0.0862(9) -0.0092(6) 0.0253(7) 0.0087(8)
O12 0.0822(9) 0.0732(9) 0.0691(8) -0.0093(7) 0.0364(7) -0.0007(7)
C21 0.0519(10) 0.0614(11) 0.0472(9) -0.0060(8) 0.0187(8) 0.0066(8)
C22 0.0961(14) 0.0641(12) 0.0613(12) -0.0019(10) 0.0368(11) 0.0068(10)
C23 0.0777(12) 0.0565(11) 0.0567(11) 0.0099(9) 0.0336(10) 0.0110(9)
C24 0.0832(14) 0.0752(14) 0.0663(12) 0.0098(11) 0.0323(11) 0.0025(11)
C25 0.1028(17) 0.0816(16) 0.0763(15) -0.0022(13) 0.0280(14) -0.0022(12)
C26 0.155(3) 0.0763(16) 0.0764(16) 0.0097(17) 0.0551(18) -0.0002(12)
C27 0.159(3) 0.0762(17) 0.1069(19) 0.0390(16) 0.094(2) 0.0189(14)
C28 0.0957(15) 0.0805(15) 0.0925(16) 0.0175(12) 0.0557(13) 0.0230(13)
C29 0.0509(9) 0.0641(11) 0.0519(10) -0.0030(8) 0.0178(8) 0.0040(8)
C210 0.0736(13) 0.0723(12) 0.0650(12) -0.0100(9) 0.0272(10) -0.0085(10)
C211 0.0788(14) 0.0771(14) 0.0937(16) -0.0007(10) 0.0424(12) -0.0114(12)
C212 0.0641(12) 0.0832(14) 0.1028(16) 0.0001(10) 0.0406(12) -0.0061(13)
C213 0.0521(10) 0.0719(13) 0.0740(12) -0.0067(8) 0.0235(9) -0.0026(10)
C214 0.0506(9) 0.0596(11) 0.0514(10) -0.0034(7) 0.0205(8) 0.0069(8)
N21 0.0602(9) 0.0770(10) 0.0681(10) -0.0164(7) 0.0307(8) -0.0181(8)
N22 0.0437(7) 0.0653(9) 0.0520(8) -0.0079(6) 0.0167(6) -0.0025(7)
N23 0.0466(8) 0.0811(11) 0.0673(10) -0.0080(7) 0.0201(7) -0.0062(8)
N24 0.0535(9) 0.0793(11) 0.0660(10) -0.0109(7) 0.0186(7) -0.0106(8)
O21 0.0494(7) 0.0884(9) 0.0677(8) -0.0141(6) 0.0183(6) -0.0087(7)
O22 0.0792(8) 0.0597(8) 0.0580(7) -0.0090(6) 0.0328(6) -0.0011(6)

loop_
_atom_type_symbol
_atom_type_description
_atom_type_scat_dispersion_real
_atom_type_scat_dispersion_imag
_atom_type_scat_source
C C 0.0033 0.0016 'International Tables Vol C Tables 4.2.6.8 and 6.1.1.4'
H H 0.0000 0.0000 'International Tables Vol C Tables 4.2.6.8 and 6.1.1.4'
N N 0.0061 0.0033 'International Tables Vol C Tables 4.2.6.8 and 6.1.1.4'
O O 0.0106 0.0060 'International Tables Vol C Tables 4.2.6.8 and 6.1.1.4'

loop_
_geom_angle_atom_site_label_1
_geom_angle_atom_site_label_2
_geom_angle_atom_site_label_3
_geom_angle
O11 C11 N11 126.99(18)
O11 C11 N12 119.98(16)
N11 C11 N12 113.03(15)
O12 C12 C13 106.87(16)
O12 C12 H12A 110.3
C13 C12 H12A 110.3
O12 C12 H12B 110.3
C13 C12 H12B 110.3
H12A C12 H12B 108.6
C14 C13 C18 117.9(2)
C14 C13 C12 121.0(2)
C18 C13 C12 121.1(2)
C13 C14 C15 121.5(3)
C13 C14 H14 119.2
C15 C14 H14 119.2
C16 C15 C14 120.5(3)
C16 C15 H15 119.7
C14 C15 H15 119.7
C15 C16 C17 120.6(3)
C15 C16 H16 119.7
C17 C16 H16 119.7
C16 C17 C18 119.4(3)
C16 C17 H17 120.3
C18 C17 H17 120.3
C13 C18 C17 120.1(3)
C13 C18 H18 119.9
C17 C18 H18 119.9
N14 C19 C114 108.83(16)
N14 C19 C110 129.87(18)
C114 C19 C110 121.30(17)
C111 C110 C19 116.63(19)
C111 C110 H110 121.7
C19 C110 H110 121.7
C110 C111 C112 121.6(2)
C110 C111 H111 119.2
C112 C111 H111 119.2
C113 C112 C111 122.81(19)
C113 C112 H112 118.6
C111 C112 H112 118.6
C112 C113 C114 115.60(17)
C112 C113 H113 122.2
C114 C113 H113 122.2
N12 C114 C19 103.79(14)
N12 C114 C113 134.14(16)
C19 C114 C113 122.05(17)
C11 N11 O12 117.09(15)
C11 N11 H11 121.5
O12 N11 H11 121.5
N13 N12 C114 110.11(14)
N13 N12 C11 121.33(14)
C114 N12 C11 128.49(14)
N14 N13 N12 108.08(14)
N13 N14 C19 109.18(14)
N11 O12 C12 111.04(14)
O21 C21 N21 126.94(17)
O21 C21 N22 119.43(16)
N21 C21 N22 113.63(14)
O22 C22 C23 108.10(14)
O22 C22 H22A 110.1
C23 C22 H22A 110.1
O22 C22 H22B 110.1
C23 C22 H22B 110.1
H22A C22 H22B 108.4
C28 C23 C24 118.0(2)
C28 C23 C22 121.7(2)
C24 C23 C22 120.27(18)
C25 C24 C23 120.7(2)
C25 C24 H24 119.6
C23 C24 H24 119.6
C26 C25 C24 120.8(3)
C26 C25 H25 119.6
C24 C25 H25 119.6
C25 C26 C27 120.6(2)
C25 C26 H26 119.7
C27 C26 H26 119.7
C26 C27 C28 119.3(2)
C26 C27 H27 120.3
C28 C27 H27 120.3
C23 C28 C27 120.4(2)
C23 C28 H28 119.8
C27 C28 H28 119.8
C210 C29 N24 129.80(16)
C210 C29 C214 121.51(16)
N24 C29 C214 108.68(15)
C211 C210 C29 117.20(18)
C211 C210 H210 121.4
C29 C210 H210 121.4
C210 C211 C212 121.2(2)
C210 C211 H211 119.4
C212 C211 H211 119.4
C213 C212 C211 122.28(19)
C213 C212 H212 118.9
C211 C212 H212 118.9
C212 C213 C214 116.48(17)
C212 C213 H213 121.8
C214 C213 H213 121.8
N22 C214 C213 134.90(16)
N22 C214 C29 103.81(14)
C213 C214 C29 121.29(17)
C21 N21 O22 117.84(14)
C21 N21 H21 121.1
O22 N21 H21 121.1
C214 N22 N23 110.12(13)
C214 N22 C21 128.79(13)
N23 N22 C21 121.08(14)
N24 N23 N22 108.20(14)
N23 N24 C29 109.19(13)
N21 O22 C22 109.73(12)

loop_
_geom_bond_atom_site_label_1
_geom_bond_atom_site_label_2
_geom_bond_distance
C11 O11 1.2024(19)
C11 N11 1.331(2)
C11 N12 1.423(2)
C12 O12 1.439(2)
C12 C13 1.483(3)
C12 H12A 0.9700
C12 H12B 0.9700
C13 C14 1.356(3)
C13 C18 1.367(3)
C14 C15 1.370(4)
C14 H14 0.9300
C15 C16 1.312(5)
C15 H15 0.9300
C16 C17 1.359(5)
C16 H16 0.9300
C17 C18 1.393(4)
C17 H17 0.9300
C18 H18 0.9300
C19 N14 1.380(2)
C19 C114 1.386(2)
C19 C110 1.388(3)
C110 C111 1.366(3)
C110 H110 0.9300
C111 C112 1.387(3)
C111 H111 0.9300
C112 C113 1.367(3)
C112 H112 0.9300
C113 C114 1.388(2)
C113 H113 0.9300
C114 N12 1.378(2)
N11 O12 1.3839(19)
N11 H11 0.8600
N12 N13 1.3732(18)
N13 N14 1.295(2)
C21 O21 1.2104(19)
C21 N21 1.326(2)
C21 N22 1.419(2)
C22 O22 1.443(2)
C22 C23 1.489(2)
C22 H22A 0.9700
C22 H22B 0.9700
C23 C28 1.376(3)
C23 C24 1.380(3)
C24 C25 1.374(3)
C24 H24 0.9300
C25 C26 1.339(4)
C25 H25 0.9300
C26 C27 1.359(4)
C26 H26 0.9300
C27 C28 1.403(3)
C27 H27 0.9300
C28 H28 0.9300
C29 C210 1.383(2)
C29 N24 1.384(2)
C29 C214 1.392(2)
C210 C211 1.364(3)
C210 H210 0.9300
C211 C212 1.400(3)
C211 H211 0.9300
C212 C213 1.366(3)
C212 H212 0.9300
C213 C214 1.390(2)
C213 H213 0.9300
C214 N22 1.367(2)
N21 O22 1.3831(17)
N21 H21 0.8600
N22 N23 1.3830(18)
N23 N24 1.2847(19)

loop_
_geom_hbond_atom_site_label_D
_geom_hbond_atom_site_label_H
_geom_hbond_atom_site_label_A
_geom_hbond_site_symmetry_A
_geom_hbond_distance_DH
_geom_hbond_distance_HA
_geom_hbond_distance_DA
_geom_hbond_angle_DHA
_geom_hbond_publ_flag
N11 H11 O21 3_666 0.86 2.05 2.785(2) 143 y
N21 H21 N14 1_555 0.86 2.13 2.900(3) 149 y
C15 H15 O12 4_575 0.93 2.56 3.380(5) 148 y
C212 H212 O11 1_455 0.93 2.51 3.252(6) 137 y

loop_
_cod_related_entry_id
_cod_related_entry_database
_cod_related_entry_code
1 ChemSpider 24726252
